data_4035472
loop_
_publ_author_name
'Tsai, Yi-Hsuan'
'Borini Etichetti, Carla M.'
'Di Benedetto, Carolina'
'Girardini, Javier E.'
'Martins, Felipe Terra'
'Spanevello, Rolando A.'
'Su\'arez, Alejandra G'
'Sarotti, Ariel M.'

_publ_section_title
;
 Synthesis of Triazole Derivatives of Levoglucosenone As Promising
 Anticancer Agents: Effective Exploration of the Chemical Space through
 retro-aza-Michael//aza-Michael Isomerizations.
;
_journal_issue 7
_journal_name_full 'The Journal of organic chemistry'
_journal_page_first 3516
_journal_page_last 3528
_journal_paper_doi 10.1021/acs.joc.7b03141
_journal_volume 83
_journal_year 2018
_chemical_absolute_configuration unk
_chemical_formula_sum 'C14 H15 N3 O4'
_chemical_formula_weight 289.29
_space_group_crystal_system monoclinic
_space_group_IT_number 4
_space_group_name_Hall 'P 2yb'
_space_group_name_H-M_alt 'P 1 21 1'
_atom_sites_solution_hydrogens mixed
_audit_creation_method SHELXL-2014
_cell_angle_alpha 90
_cell_angle_beta 93.525(4)
_cell_angle_gamma 90
_cell_formula_units_Z 2
_cell_length_a 6.2149(17)
_cell_length_b 5.5203(15)
_cell_length_c 19.393(5)
_cell_measurement_reflns_used 2.104
_cell_measurement_temperature 296(2)
_cell_measurement_theta_max 5770
_cell_measurement_theta_min 25.051
_cell_volume 664.1(3)
_computing_structure_refinement 'SHELXL-2014 (Sheldrick, 2014)'
_diffrn_ambient_temperature 296(2)
_diffrn_measured_fraction_theta_full 0.972
_diffrn_measured_fraction_theta_max 0.991
_diffrn_measurement_device_type KappaCCD
_diffrn_radiation_monochromator multilayer
_diffrn_radiation_source 'fine-focus sealed tube'
_diffrn_radiation_type MoK\a
_diffrn_radiation_wavelength 0.71073
_diffrn_reflns_av_R_equivalents 0.0287
_diffrn_reflns_av_unetI/netI 0.0469
_diffrn_reflns_Laue_measured_fraction_full 0.972
_diffrn_reflns_Laue_measured_fraction_max 0.991
_diffrn_reflns_limit_h_max 5
_diffrn_reflns_limit_h_min -7
_diffrn_reflns_limit_k_max 5
_diffrn_reflns_limit_k_min -6
_diffrn_reflns_limit_l_max 23
_diffrn_reflns_limit_l_min -22
_diffrn_reflns_number 5770
_diffrn_reflns_point_group_measured_fraction_full 0.864
_diffrn_reflns_point_group_measured_fraction_max 0.881
_diffrn_reflns_theta_full 25.242
_diffrn_reflns_theta_max 25.051
_diffrn_reflns_theta_min 2.104
_exptl_absorpt_coefficient_mu 0.108
_exptl_absorpt_correction_T_max 0.995
_exptl_absorpt_correction_T_min 0.942
_exptl_absorpt_correction_type multi-scan
_exptl_absorpt_process_details 'Blessing, R. H. (1995) Acta Cryst., A51, 33-38'
_exptl_crystal_colour colorless
_exptl_crystal_density_diffrn 1.447
_exptl_crystal_description plate
_exptl_crystal_F_000 304
_exptl_crystal_size_max 0.25
_exptl_crystal_size_mid 0.10
_exptl_crystal_size_min 0.05
_refine_diff_density_max 0.169
_refine_diff_density_min -0.225
_refine_diff_density_rms 0.042
_refine_ls_abs_structure_details
;
 Flack x determined using 551 quotients [(I+)-(I-)]/[(I+)+(I-)]
 (Parsons, Flack and Wagner, Acta Cryst. B69 (2013) 249-259).
;
_refine_ls_abs_structure_Flack 0.4(9)
_refine_ls_extinction_method none
_refine_ls_goodness_of_fit_ref 1.054
_refine_ls_hydrogen_treatment mixed
_refine_ls_matrix_type full
_refine_ls_number_parameters 196
_refine_ls_number_reflns 2078
_refine_ls_number_restraints 1
_refine_ls_restrained_S_all 1.053
_refine_ls_R_factor_all 0.0548
_refine_ls_R_factor_gt 0.0417
_refine_ls_shift/su_max 0.000
_refine_ls_shift/su_mean 0.000
_refine_ls_structure_factor_coef Fsqd
_refine_ls_weighting_details 'w=1/[\s^2^(Fo^2^)+(0.0469P)^2^+0.0676P] where P=(Fo^2^+2Fc^2^)/3'
_refine_ls_weighting_scheme calc
_refine_ls_wR_factor_gt 0.0892
_refine_ls_wR_factor_ref 0.0951
_reflns_Friedel_coverage 0.596
_reflns_Friedel_fraction_full 0.727
_reflns_Friedel_fraction_max 0.743
_reflns_number_gt 1728
_reflns_number_total 2078
_reflns_threshold_expression 'I > 2\s(I)'
_cod_data_source_file jo7b03141_si_003.cif
_cod_data_source_block AT270A
_cod_original_sg_symbol_H-M 'P 21'
_cod_database_code 4035472
_shelx_space_group_comment
;
The symmetry employed for this shelxl refinement is uniquely defined
by the following loop, which should always be used as a source of
symmetry information in preference to the above space-group names.
They are only intended as comments.
;
_shelxl_version_number 2014-3

loop_
_space_group_symop_operation_xyz
'x, y, z'
'-x, y+1/2, -z'

loop_
_atom_site_label
_atom_site_type_symbol
_atom_site_fract_x
_atom_site_fract_y
_atom_site_fract_z
_atom_site_U_iso_or_equiv
_atom_site_adp_type
_atom_site_occupancy
_atom_site_site_symmetry_order
_atom_site_calc_flag
_atom_site_refinement_flags_posn
_atom_site_refinement_flags_adp
O3 O 0.0238(4) 0.4777(4) 0.64576(12) 0.0326(7) Uani 1 1 d . .
O4 O 0.3001(4) 0.2805(4) 0.55556(13) 0.0345(7) Uani 1 1 d . .
O1 O 0.2941(4) 0.6291(4) 0.48968(11) 0.0327(6) Uani 1 1 d . .
O2 O 0.0033(4) 0.8263(4) 0.58564(11) 0.0333(6) Uani 1 1 d . .
N1 N 0.5193(5) 0.7406(5) 0.73065(14) 0.0309(8) Uani 1 1 d . .
N2 N 0.5250(6) 0.9849(6) 0.73072(17) 0.0388(9) Uani 1 1 d . .
N3 N 0.6734(6) 1.0497(6) 0.77868(16) 0.0401(8) Uani 1 1 d . .
C12 C 1.3058(8) 0.8573(12) 0.9512(2) 0.0708(15) Uani 1 1 d . .
H12 H 1.4274 0.8571 0.9817 0.085 Uiso 1 1 calc R U
C13 C 1.2782(8) 1.0364(10) 0.9027(2) 0.0633(14) Uani 1 1 d . .
H13 H 1.3813 1.1577 0.9002 0.076 Uiso 1 1 calc R U
C14 C 1.0973(8) 1.0372(8) 0.8575(2) 0.0524(12) Uani 1 1 d . .
H14 H 1.0786 1.1603 0.8250 0.063 Uiso 1 1 calc R U
C9 C 0.9443(6) 0.8567(8) 0.86030(17) 0.0384(9) Uani 1 1 d . .
C8 C 0.7604(6) 0.8474(8) 0.80886(16) 0.0323(8) Uani 1 1 d . .
C7 C 0.6608(6) 0.6505(7) 0.77825(17) 0.0338(9) Uani 1 1 d . .
H7 H 0.6865 0.4881 0.7885 0.041 Uiso 1 1 calc R U
C5 C 0.3801(6) 0.6062(6) 0.68044(15) 0.0296(9) Uani 1 1 d . .
H5 H 0.4055 0.4333 0.6891 0.036 Uiso 1 1 calc R U
C4 C 0.1402(6) 0.6536(7) 0.68843(17) 0.0329(9) Uani 1 1 d . .
H4 H 0.1046 0.6398 0.7368 0.039 Uiso 1 1 calc R U
C2 C 0.0439(6) 0.5741(6) 0.57914(18) 0.0290(9) Uani 1 1 d . .
H2 H -0.0619 0.5002 0.5460 0.035 Uiso 1 1 calc R U
C1 C 0.2727(6) 0.5334(7) 0.55673(17) 0.0292(9) Uani 1 1 d . .
C3 C 0.0583(6) 0.8897(7) 0.65706(17) 0.0346(9) Uani 1 1 d . .
H3A H -0.0672 0.9470 0.6796 0.042 Uiso 1 1 calc R U
H3B H 0.1692 1.0136 0.6605 0.042 Uiso 1 1 calc R U
C11 C 1.1551(8) 0.6792(11) 0.9550(2) 0.0702(15) Uani 1 1 d . .
H11 H 1.1733 0.5589 0.9884 0.084 Uiso 1 1 calc R U
C10 C 0.9763(7) 0.6766(10) 0.9096(2) 0.0544(12) Uani 1 1 d . .
H10 H 0.8757 0.5527 0.9121 0.065 Uiso 1 1 calc R U
C6 C 0.4365(6) 0.6575(7) 0.60591(15) 0.0303(8) Uani 1 1 d . .
H6A H 0.4349 0.8307 0.5975 0.036 Uiso 1 1 calc R U
H6B H 0.5799 0.5971 0.5986 0.036 Uiso 1 1 calc R U
H3 H 0.427(7) 0.249(8) 0.5452(17) 0.045 Uiso 1 1 d . U
H4O H 0.195(6) 0.540(8) 0.4620(18) 0.045 Uiso 1 1 d . U

loop_
_atom_site_aniso_label
_atom_site_aniso_U_11
_atom_site_aniso_U_22
_atom_site_aniso_U_33
_atom_site_aniso_U_23
_atom_site_aniso_U_13
_atom_site_aniso_U_12
O3 0.0305(15) 0.0284(14) 0.0393(14) 0.0021(11) 0.0040(12) -0.0031(12)
O4 0.0316(15) 0.0258(15) 0.0465(15) -0.0014(11) 0.0048(12) 0.0027(12)
O1 0.0325(14) 0.0341(17) 0.0311(13) 0.0006(11) -0.0007(11) -0.0060(13)
O2 0.0341(15) 0.0271(15) 0.0380(13) -0.0010(12) -0.0027(11) 0.0048(13)
N1 0.0351(19) 0.0239(17) 0.0331(17) 0.0008(13) -0.0032(14) 0.0010(15)
N2 0.042(2) 0.0245(18) 0.048(2) 0.0004(15) -0.0084(17) 0.0015(16)
N3 0.049(2) 0.0304(19) 0.0398(18) -0.0040(16) -0.0083(17) 0.0002(17)
C12 0.058(3) 0.081(4) 0.069(3) -0.008(3) -0.027(3) 0.008(4)
C13 0.047(3) 0.074(4) 0.067(3) -0.011(3) -0.010(3) -0.017(3)
C14 0.053(3) 0.053(3) 0.049(2) -0.003(2) -0.008(2) -0.007(2)
C9 0.038(2) 0.040(2) 0.0368(19) -0.005(2) -0.0033(18) 0.003(2)
C8 0.035(2) 0.029(2) 0.0323(17) -0.0017(18) 0.0016(16) 0.002(2)
C7 0.037(2) 0.029(2) 0.0347(19) 0.0025(17) -0.0034(18) 0.004(2)
C5 0.031(2) 0.023(2) 0.0343(19) 0.0027(15) -0.0033(16) 0.0003(17)
C4 0.033(2) 0.032(2) 0.0333(19) 0.0014(17) 0.0059(17) 0.0016(19)
C2 0.028(2) 0.025(2) 0.0345(19) 0.0021(16) -0.0017(16) -0.0020(17)
C1 0.033(2) 0.023(2) 0.0325(19) -0.0003(16) 0.0023(17) 0.0005(17)
C3 0.034(2) 0.033(2) 0.0366(19) -0.0034(18) 0.0023(16) 0.007(2)
C11 0.072(4) 0.068(4) 0.066(3) 0.013(3) -0.029(3) -0.002(3)
C10 0.057(3) 0.051(3) 0.053(2) 0.009(2) -0.014(2) -0.002(3)
C6 0.0225(19) 0.034(2) 0.0339(17) 0.0027(16) 0.0030(15) -0.0011(19)

loop_
_atom_type_symbol
_atom_type_description
_atom_type_scat_dispersion_real
_atom_type_scat_dispersion_imag
_atom_type_scat_source
C C 0.0033 0.0016 'International Tables Vol C Tables 4.2.6.8 and 6.1.1.4'
H H 0.0000 0.0000 'International Tables Vol C Tables 4.2.6.8 and 6.1.1.4'
N N 0.0061 0.0033 'International Tables Vol C Tables 4.2.6.8 and 6.1.1.4'
O O 0.0106 0.0060 'International Tables Vol C Tables 4.2.6.8 and 6.1.1.4'

loop_
_geom_angle_atom_site_label_1
_geom_angle_atom_site_label_2
_geom_angle_atom_site_label_3
_geom_angle
C2 O3 C4 101.7(3)
C1 O4 H3 109(3)
C1 O1 H4O 103(2)
C2 O2 C3 106.8(3)
C7 N1 N2 110.9(3)
C7 N1 C5 127.6(3)
N2 N1 C5 121.4(3)
N3 N2 N1 106.8(3)
N2 N3 C8 108.9(3)
C11 C12 C13 120.1(4)
C11 C12 H12 120.0
C13 C12 H12 120.0
C12 C13 C14 120.1(5)
C12 C13 H13 120.0
C14 C13 H13 120.0
C9 C14 C13 120.5(4)
C9 C14 H14 119.7
C13 C14 H14 119.7
C14 C9 C10 118.4(4)
C14 C9 C8 120.4(4)
C10 C9 C8 121.1(4)
N3 C8 C7 108.0(3)
N3 C8 C9 122.4(4)
C7 C8 C9 129.3(4)
N1 C7 C8 105.4(3)
N1 C7 H7 127.3
C8 C7 H7 127.3
N1 C5 C4 112.7(3)
N1 C5 C6 111.9(3)
C4 C5 C6 110.1(3)
N1 C5 H5 107.3
C4 C5 H5 107.3
C6 C5 H5 107.3
O3 C4 C3 101.8(3)
O3 C4 C5 106.5(3)
C3 C4 C5 114.3(3)
O3 C4 H4 111.2
C3 C4 H4 111.2
C5 C4 H4 111.2
O3 C2 O2 105.2(3)
O3 C2 C1 110.0(3)
O2 C2 C1 110.0(3)
O3 C2 H2 110.5
O2 C2 H2 110.5
C1 C2 H2 110.5
O4 C1 O1 109.7(3)
O4 C1 C6 112.4(3)
O1 C1 C6 108.2(3)
O4 C1 C2 105.4(3)
O1 C1 C2 110.3(3)
C6 C1 C2 110.8(3)
O2 C3 C4 103.3(3)
O2 C3 H3A 111.1
C4 C3 H3A 111.1
O2 C3 H3B 111.1
C4 C3 H3B 111.1
H3A C3 H3B 109.1
C12 C11 C10 120.3(5)
C12 C11 H11 119.9
C10 C11 H11 119.9
C11 C10 C9 120.7(5)
C11 C10 H10 119.6
C9 C10 H10 119.6
C1 C6 C5 109.0(3)
C1 C6 H6A 109.9
C5 C6 H6A 109.9
C1 C6 H6B 109.9
C5 C6 H6B 109.9
H6A C6 H6B 108.3

loop_
_geom_bond_atom_site_label_1
_geom_bond_atom_site_label_2
_geom_bond_distance
O3 C2 1.410(4)
O3 C4 1.442(4)
O4 C1 1.407(4)
O4 H3 0.85(4)
O1 C1 1.418(4)
O1 H4O 0.93(4)
O2 C2 1.422(4)
O2 C3 1.449(4)
N1 C7 1.331(4)
N1 N2 1.349(4)
N1 C5 1.464(4)
N2 N3 1.318(4)
N3 C8 1.357(5)
C12 C11 1.363(7)
C12 C13 1.368(7)
C12 H12 0.9300
C13 C14 1.383(6)
C13 H13 0.9300
C14 C9 1.381(6)
C14 H14 0.9300
C9 C10 1.386(6)
C9 C8 1.471(5)
C8 C7 1.368(5)
C7 H7 0.9300
C5 C4 1.531(5)
C5 C6 1.534(4)
C5 H5 0.9800
C4 C3 1.513(5)
C4 H4 0.9800
C2 C1 1.529(5)
C2 H2 0.9800
C1 C6 1.515(5)
C3 H3A 0.9700
C3 H3B 0.9700
C11 C10 1.374(5)
C11 H11 0.9300
C10 H10 0.9300
C6 H6A 0.9700
C6 H6B 0.9700

loop_
_geom_hbond_atom_site_label_D
_geom_hbond_atom_site_label_H
_geom_hbond_atom_site_label_A
_geom_hbond_distance_DH
_geom_hbond_distance_HA
_geom_hbond_distance_DA
_geom_hbond_angle_DHA
_geom_hbond_site_symmetry_A
C7 H7 N3 0.93 2.43 3.318(5) 159.9 1_545
C5 H5 N2 0.98 2.69 3.663(5) 169.9 1_545
C2 H2 O1 0.98 2.58 3.447(4) 148.2 2_546
C3 H3A N3 0.97 2.65 3.572(5) 160.0 1_455
C3 H3B N2 0.97 2.53 3.197(5) 125.9 .
O4 H3 O1 0.85(4) 2.01(4) 2.846(4) 170(4) 2_646
O1 H4O O2 0.93(4) 1.90(4) 2.831(4) 173(3) 2_546

loop_
_geom_torsion_atom_site_label_1
_geom_torsion_atom_site_label_2
_geom_torsion_atom_site_label_3
_geom_torsion_atom_site_label_4
_geom_torsion
C7 N1 N2 N3 0.5(4)
C5 N1 N2 N3 -176.3(3)
N1 N2 N3 C8 -0.2(4)
C11 C12 C13 C14 0.1(8)
C12 C13 C14 C9 -0.7(7)
C13 C14 C9 C10 0.4(7)
C13 C14 C9 C8 -175.4(4)
N2 N3 C8 C7 -0.1(4)
N2 N3 C8 C9 174.4(3)
C14 C9 C8 N3 -30.8(5)
C10 C9 C8 N3 153.6(4)
C14 C9 C8 C7 142.6(4)
C10 C9 C8 C7 -33.1(6)
N2 N1 C7 C8 -0.6(4)
C5 N1 C7 C8 176.0(3)
N3 C8 C7 N1 0.4(4)
C9 C8 C7 N1 -173.6(3)
C7 N1 C5 C4 119.9(4)
N2 N1 C5 C4 -63.9(4)
C7 N1 C5 C6 -115.4(4)
N2 N1 C5 C6 60.8(5)
C2 O3 C4 C3 44.1(3)
C2 O3 C4 C5 -76.0(3)
N1 C5 C4 O3 -169.2(2)
C6 C5 C4 O3 65.1(3)
N1 C5 C4 C3 79.2(3)
C6 C5 C4 C3 -46.5(4)
C4 O3 C2 O2 -44.2(3)
C4 O3 C2 C1 74.3(3)
C3 O2 C2 O3 25.9(4)
C3 O2 C2 C1 -92.5(3)
O3 C2 C1 O4 61.4(4)
O2 C2 C1 O4 176.9(3)
O3 C2 C1 O1 179.8(3)
O2 C2 C1 O1 -64.8(4)
O3 C2 C1 C6 -60.4(4)
O2 C2 C1 C6 55.0(4)
C2 O2 C3 C4 2.1(4)
O3 C4 C3 O2 -28.2(3)
C5 C4 C3 O2 86.2(3)
C13 C12 C11 C10 0.8(9)
C12 C11 C10 C9 -1.2(8)
C14 C9 C10 C11 0.5(7)
C8 C9 C10 C11 176.3(4)
O4 C1 C6 C5 -72.9(4)
O1 C1 C6 C5 165.9(3)
C2 C1 C6 C5 44.8(4)
N1 C5 C6 C1 -174.3(3)
C4 C5 C6 C1 -48.2(4)
